data_4325976
loop_
_publ_author_name
'M. Angeles Alvarez'
'M. Esther Garc\'ia'
'Roc\'io Gonz\'alez'
'Alberto Ramos'
'Miguel A. Ruiz'

_publ_section_title
;
 Heterometallic Derivatives of [Fe2Cp2(\m-PCy)(\m-CO)(CO)2]: Rational
 Synthesis of Polynuclear Complexes from Neutral Precursors Having
 Pyramidal-Phosphinidene Bridges
;
_journal_name_full 'Inorganic Chemistry'
_journal_page_first 7894
_journal_page_last 7906
_journal_paper_doi 10.1021/ic2012342
_journal_volume 50
_journal_year 2011
_chemical_compound_source 'synthesis as described'
_chemical_formula_moiety 'C23 H21 Fe3 O7 P1'
_chemical_formula_sum 'C23 H21 Fe3 O7 P'
_chemical_formula_weight 607.92
_chemical_name_systematic
;
 ?
;
_space_group_IT_number 14
_symmetry_cell_setting monoclinic
_symmetry_Int_Tables_number 14
_symmetry_space_group_name_Hall '-P 2ybc'
_symmetry_space_group_name_H-M 'P 1 21/c 1'
_atom_sites_solution_hydrogens geom
_atom_sites_solution_primary direct
_atom_sites_solution_secondary difmap
_audit_conform_dict_location ftp://ftp.iucr.org/pub/cif_core.dic
_audit_conform_dict_name cif_core.dic
_audit_conform_dict_version 2.4
_audit_creation_method 'WinGX routine CIF_UPDATE'
_cell_angle_alpha 90
_cell_angle_beta 123.3550(10)
_cell_angle_gamma 90
_cell_formula_units_Z 4
_cell_length_a 11.9840(2)
_cell_length_b 13.8562(3)
_cell_length_c 17.5092(4)
_cell_measurement_reflns_used 4591
_cell_measurement_temperature 295(2)
_cell_measurement_theta_max 68.28
_cell_measurement_theta_min 3.02
_cell_measurement_wavelength 1.54184
_cell_volume 2428.53(9)
_computing_cell_refinement 'HKL Scalepack (Otwinowski & Minor, 1997)'
_computing_data_collection 'Collect (Bruker AXS BV, 1997-2004)'
_computing_data_reduction
;
 HKL Denzo and Scalepack (Otwinowski & Minor, 1997) 
;
_computing_molecular_graphics 'Ortep-3 for Windows (Farrugia, 1997)'
_computing_publication_material 'WinGX publication routines (Farrugia, 1999)'
_computing_structure_refinement 'SHELXL-97 (Sheldrick, 2008)'
_computing_structure_solution 'SHELXL-97 (Sheldrick, 2008)'
_diffrn_ambient_temperature 295(2)
_diffrn_measured_fraction_theta_full 0.972
_diffrn_measured_fraction_theta_max 0.972
_diffrn_measurement_device '90 mm CCD camera on \k-goniostat'
_diffrn_measurement_device_type KappaCCD
_diffrn_measurement_method CCD
_diffrn_radiation_monochromator 'horizontally mounted graphite crystal'
_diffrn_radiation_probe x-ray
_diffrn_radiation_source 'fine-focus sealed tube'
_diffrn_radiation_type CuK\a
_diffrn_radiation_wavelength 1.54184
_diffrn_reflns_av_R_equivalents 0.0891
_diffrn_reflns_av_unetI/netI 0.0639
_diffrn_reflns_limit_h_max 13
_diffrn_reflns_limit_h_min -14
_diffrn_reflns_limit_k_max 0
_diffrn_reflns_limit_k_min -16
_diffrn_reflns_limit_l_max 13
_diffrn_reflns_limit_l_min -21
_diffrn_reflns_number 17577
_diffrn_reflns_theta_full 70.06
_diffrn_reflns_theta_max 70.06
_diffrn_reflns_theta_min 4.4
_exptl_absorpt_coefficient_mu 15.168
_exptl_absorpt_correction_T_max 1.931
_exptl_absorpt_correction_T_min 0.603
_exptl_absorpt_correction_type multi-scan
_exptl_absorpt_process_details
;
 R.H. Blessing, Acta Cryst. (1995), A51, 33-38
;
_exptl_crystal_colour black
_exptl_crystal_density_diffrn 1.663
_exptl_crystal_description prism
_exptl_crystal_F_000 1232
_exptl_crystal_size_max 0.37
_exptl_crystal_size_mid 0.25
_exptl_crystal_size_min 0.1
_refine_diff_density_max 0.728
_refine_diff_density_min -1.213
_refine_diff_density_rms 0.156
_refine_ls_extinction_method none
_refine_ls_goodness_of_fit_ref 1.024
_refine_ls_hydrogen_treatment constr
_refine_ls_matrix_type full
_refine_ls_number_parameters 307
_refine_ls_number_reflns 4471
_refine_ls_number_restraints 0
_refine_ls_restrained_S_all 1.024
_refine_ls_R_factor_all 0.0721
_refine_ls_R_factor_gt 0.0604
_refine_ls_shift/su_max 0.001
_refine_ls_shift/su_mean 0
_refine_ls_structure_factor_coef Fsqd
_refine_ls_weighting_details 'calc w=1/[\s^2^(Fo^2^)+(0.1183P)^2^+0.0000P] where P=(Fo^2^+2Fc^2^)/3'
_refine_ls_weighting_scheme calc
_refine_ls_wR_factor_gt 0.1519
_refine_ls_wR_factor_ref 0.1656
_reflns_number_gt 3510
_reflns_number_total 4471
_reflns_threshold_expression >2\s(I)
_cod_data_source_file ic2012342_si_002_7.cif
_cod_data_source_block compound5e
_cod_original_sg_symbol_H-M 'P 21/c'
_cod_database_code 4325976

loop_
_symmetry_equiv_pos_as_xyz
'x, y, z'
'-x, y+1/2, -z+1/2'
'-x, -y, -z'
'x, -y-1/2, z-1/2'

loop_
_atom_site_label
_atom_site_type_symbol
_atom_site_fract_x
_atom_site_fract_y
_atom_site_fract_z
_atom_site_U_iso_or_equiv
_atom_site_adp_type
_atom_site_occupancy
_atom_site_symmetry_multiplicity
_atom_site_calc_flag
_atom_site_refinement_flags
Fe1 Fe -0.02429(6) 0.30950(5) 0.32204(4) 0.0284(2) Uani 1 1 d .
Fe2 Fe 0.35306(6) 0.36781(5) 0.52525(4) 0.0310(2) Uani 1 1 d .
Fe3 Fe 0.13528(6) 0.26305(5) 0.27014(4) 0.0303(2) Uani 1 1 d .
P1 P 0.19041(10) 0.26417(7) 0.41707(7) 0.0251(3) Uani 1 1 d .
O1 O 0.0158(4) 0.4949(3) 0.4105(3) 0.0661(12) Uani 1 1 d .
O2 O 0.5445(4) 0.2801(4) 0.4938(3) 0.0624(11) Uani 1 1 d .
O3 O 0.2854(4) 0.5161(3) 0.3888(3) 0.0649(12) Uani 1 1 d .
O4 O 0.0014(4) 0.4519(3) 0.2082(3) 0.0577(10) Uani 1 1 d .
O5 O 0.3613(4) 0.3574(4) 0.2812(3) 0.0737(14) Uani 1 1 d .
O6 O 0.2284(5) 0.0632(3) 0.2842(3) 0.0654(12) Uani 1 1 d .
O7 O -0.0453(5) 0.2345(4) 0.0722(3) 0.0755(14) Uani 1 1 d .
C1 C 0.0078(5) 0.4195(4) 0.3785(3) 0.0405(11) Uani 1 1 d .
C2 C 0.4685(4) 0.3120(4) 0.5062(3) 0.0397(11) Uani 1 1 d .
C3 C 0.3068(5) 0.4560(4) 0.4395(4) 0.0425(11) Uani 1 1 d .
C4 C 0.0330(5) 0.3780(3) 0.2484(3) 0.0378(10) Uani 1 1 d .
C5 C 0.2730(5) 0.3217(4) 0.2793(3) 0.0452(12) Uani 1 1 d .
C6 C 0.1879(5) 0.1393(4) 0.2817(3) 0.0412(11) Uani 1 1 d .
C7 C 0.0254(5) 0.2461(4) 0.1491(4) 0.0458(12) Uani 1 1 d .
C8 C -0.2114(7) 0.2813(7) 0.2032(4) 0.080(3) Uani 1 1 d .
H8 H -0.2394 0.3067 0.1462 0.096 Uiso 1 1 calc R
C9 C -0.1466(8) 0.1959(6) 0.2374(7) 0.083(3) Uani 1 1 d .
H9 H -0.1238 0.154 0.2065 0.1 Uiso 1 1 calc R
C10 C -0.1199(6) 0.1799(5) 0.3214(6) 0.076(3) Uani 1 1 d .
H10 H -0.0769 0.1263 0.3579 0.091 Uiso 1 1 calc R
C11 C -0.1695(7) 0.2603(7) 0.3441(5) 0.081(3) Uani 1 1 d .
H11 H -0.1646 0.2697 0.3985 0.098 Uiso 1 1 calc R
C12 C -0.2286(5) 0.3239(5) 0.2672(6) 0.072(2) Uani 1 1 d .
H12 H -0.2704 0.3825 0.2615 0.086 Uiso 1 1 calc R
C13 C 0.2819(6) 0.3552(5) 0.6115(4) 0.0540(15) Uani 1 1 d .
H13 H 0.2046 0.3227 0.5965 0.065 Uiso 1 1 calc R
C14 C 0.4107(6) 0.3142(5) 0.6545(4) 0.0541(14) Uani 1 1 d .
H14 H 0.4332 0.2502 0.6724 0.065 Uiso 1 1 calc R
C15 C 0.4992(5) 0.3890(5) 0.6654(3) 0.0563(15) Uani 1 1 d .
H15 H 0.5908 0.3826 0.6926 0.068 Uiso 1 1 calc R
C16 C 0.4255(6) 0.4737(5) 0.6285(4) 0.0578(16) Uani 1 1 d .
H16 H 0.459 0.5334 0.626 0.069 Uiso 1 1 calc R
C17 C 0.2900(6) 0.4523(5) 0.5952(4) 0.0541(14) Uani 1 1 d .
H17 H 0.2192 0.4957 0.5674 0.065 Uiso 1 1 calc R
C18 C 0.2164(4) 0.1390(3) 0.4652(3) 0.0333(9) Uani 1 1 d .
H18 H 0.1563 0.0975 0.4131 0.04 Uiso 1 1 calc R
C19 C 0.1779(5) 0.1239(4) 0.5346(3) 0.0407(11) Uani 1 1 d .
H19A H 0.0885 0.1486 0.5097 0.049 Uiso 1 1 calc R
H19B H 0.239 0.1595 0.5901 0.049 Uiso 1 1 calc R
C20 C 0.1827(6) 0.0161(4) 0.5573(5) 0.0564(15) Uani 1 1 d .
H20A H 0.1604 0.008 0.6025 0.068 Uiso 1 1 calc R
H20B H 0.1171 -0.0188 0.5026 0.068 Uiso 1 1 calc R
C21 C 0.3186(7) -0.0247(5) 0.5936(5) 0.0679(18) Uani 1 1 d .
H21A H 0.3179 -0.0933 0.6041 0.081 Uiso 1 1 calc R
H21B H 0.3825 0.0055 0.6518 0.081 Uiso 1 1 calc R
C22 C 0.3619(7) -0.0085(5) 0.5280(5) 0.0644(17) Uani 1 1 d .
H22A H 0.3042 -0.0449 0.4723 0.077 Uiso 1 1 calc R
H22B H 0.4525 -0.032 0.5554 0.077 Uiso 1 1 calc R
C23 C 0.3561(5) 0.0993(4) 0.5042(4) 0.0412(11) Uani 1 1 d .
H23A H 0.42 0.1351 0.5588 0.049 Uiso 1 1 calc R
H23B H 0.3799 0.1071 0.4598 0.049 Uiso 1 1 calc R

loop_
_atom_site_aniso_label
_atom_site_aniso_U_11
_atom_site_aniso_U_22
_atom_site_aniso_U_33
_atom_site_aniso_U_23
_atom_site_aniso_U_13
_atom_site_aniso_U_12
Fe1 0.0139(3) 0.0302(4) 0.0318(4) 0.0011(2) 0.0067(3) -0.0032(2)
Fe2 0.0161(3) 0.0391(4) 0.0302(4) -0.0048(3) 0.0079(3) -0.0080(3)
Fe3 0.0238(4) 0.0348(4) 0.0294(4) -0.0026(3) 0.0127(3) -0.0068(3)
P1 0.0148(5) 0.0271(5) 0.0275(5) 0.0005(4) 0.0079(4) -0.0024(4)
O1 0.048(2) 0.053(3) 0.072(3) -0.019(2) 0.017(2) 0.0088(19)
O2 0.032(2) 0.091(3) 0.067(3) 0.001(2) 0.030(2) 0.010(2)
O3 0.062(3) 0.051(2) 0.063(2) 0.018(2) 0.023(2) -0.006(2)
O4 0.056(2) 0.051(2) 0.067(2) 0.025(2) 0.034(2) 0.0098(19)
O5 0.061(3) 0.106(4) 0.067(3) -0.024(3) 0.043(2) -0.050(3)
O6 0.078(3) 0.047(2) 0.073(3) -0.0058(19) 0.042(3) 0.013(2)
O7 0.058(3) 0.112(4) 0.033(2) -0.012(2) 0.010(2) -0.015(3)
C1 0.025(2) 0.039(3) 0.046(3) 0.001(2) 0.013(2) 0.000(2)
C2 0.020(2) 0.056(3) 0.032(2) 0.002(2) 0.0072(19) -0.007(2)
C3 0.025(2) 0.040(3) 0.055(3) -0.006(2) 0.017(2) -0.010(2)
C4 0.029(2) 0.037(3) 0.036(2) 0.0045(19) 0.011(2) -0.005(2)
C5 0.035(3) 0.061(3) 0.035(2) -0.008(2) 0.017(2) -0.009(2)
C6 0.040(3) 0.047(3) 0.039(2) -0.008(2) 0.023(2) -0.005(2)
C7 0.041(3) 0.057(3) 0.042(3) -0.004(2) 0.025(2) -0.006(2)
C8 0.042(4) 0.125(7) 0.039(3) 0.002(4) 0.000(3) -0.053(4)
C9 0.066(5) 0.074(5) 0.128(7) -0.053(5) 0.064(5) -0.054(4)
C10 0.023(3) 0.055(4) 0.119(6) 0.031(4) 0.018(3) -0.014(3)
C11 0.043(4) 0.149(8) 0.054(4) -0.019(4) 0.028(3) -0.051(5)
C12 0.016(2) 0.055(4) 0.120(6) 0.005(4) 0.021(3) 0.000(2)
C13 0.045(3) 0.077(4) 0.052(3) -0.023(3) 0.034(3) -0.024(3)
C14 0.056(3) 0.067(4) 0.036(3) 0.002(2) 0.023(3) -0.003(3)
C15 0.025(2) 0.094(5) 0.032(2) -0.009(3) 0.005(2) -0.003(3)
C16 0.048(3) 0.066(4) 0.052(3) -0.029(3) 0.024(3) -0.033(3)
C17 0.041(3) 0.065(4) 0.050(3) -0.023(3) 0.022(3) -0.003(3)
C18 0.028(2) 0.033(2) 0.036(2) 0.0073(18) 0.0158(19) 0.0035(18)
C19 0.037(3) 0.045(3) 0.045(3) 0.008(2) 0.025(2) 0.000(2)
C20 0.063(4) 0.045(3) 0.072(4) 0.017(3) 0.044(3) -0.003(3)
C21 0.073(4) 0.054(4) 0.072(4) 0.031(3) 0.037(4) 0.013(3)
C22 0.061(4) 0.048(3) 0.091(5) 0.026(3) 0.046(4) 0.026(3)
C23 0.029(2) 0.041(3) 0.052(3) 0.012(2) 0.022(2) 0.013(2)

loop_
_atom_type_symbol
_atom_type_description
_atom_type_scat_dispersion_real
_atom_type_scat_dispersion_imag
_atom_type_scat_source
C C 0.0181 0.0091 'International Tables Vol C Tables 4.2.6.8 and 6.1.1.4'
H H 0 0 'International Tables Vol C Tables 4.2.6.8 and 6.1.1.4'
Fe Fe -1.1336 3.1974 'International Tables Vol C Tables 4.2.6.8 and 6.1.1.4'
O O 0.0492 0.0322 'International Tables Vol C Tables 4.2.6.8 and 6.1.1.4'
P P 0.2955 0.4335 'International Tables Vol C Tables 4.2.6.8 and 6.1.1.4'

loop_
_geom_angle_atom_site_label_1
_geom_angle_atom_site_label_2
_geom_angle_atom_site_label_3
_geom_angle
C1 Fe1 C4 84.5(2)
C1 Fe1 C12 90.8(3)
C4 Fe1 C12 112.9(3)
C1 Fe1 C8 120.6(3)
C4 Fe1 C8 90.4(2)
C12 Fe1 C8 38.5(3)
C1 Fe1 C11 97.3(3)
C4 Fe1 C11 152.6(3)
C12 Fe1 C11 39.9(3)
C8 Fe1 C11 65.0(3)
C1 Fe1 C9 154.9(3)
C4 Fe1 C9 104.7(3)
C12 Fe1 C9 64.0(3)
C8 Fe1 C9 37.8(3)
C11 Fe1 C9 63.8(3)
C1 Fe1 C10 133.8(3)
C4 Fe1 C10 140.5(3)
C12 Fe1 C10 65.6(3)
C8 Fe1 C10 63.7(3)
C11 Fe1 C10 39.3(3)
C9 Fe1 C10 37.0(3)
C1 Fe1 P1 91.06(16)
C4 Fe1 P1 87.19(14)
C12 Fe1 P1 159.9(2)
C8 Fe1 P1 147.8(3)
C11 Fe1 P1 120.0(2)
C9 Fe1 P1 112.4(3)
C10 Fe1 P1 99.31(17)
C1 Fe1 Fe3 116.01(17)
C4 Fe1 Fe3 46.85(14)
C12 Fe1 Fe3 139.6(3)
C8 Fe1 Fe3 101.4(3)
C11 Fe1 Fe3 145.8(3)
C9 Fe1 Fe3 86.0(2)
C10 Fe1 Fe3 106.6(3)
P1 Fe1 Fe3 55.28(3)
C2 Fe2 C3 93.1(2)
C2 Fe2 C14 102.7(2)
C3 Fe2 C14 156.8(2)
C2 Fe2 C16 118.0(2)
C3 Fe2 C16 92.0(3)
C14 Fe2 C16 65.6(2)
C2 Fe2 C15 92.6(2)
C3 Fe2 C15 124.2(3)
C14 Fe2 C15 39.3(2)
C16 Fe2 C15 38.7(2)
C2 Fe2 C13 139.8(3)
C3 Fe2 C13 127.0(3)
C14 Fe2 C13 39.1(2)
C16 Fe2 C13 65.3(2)
C15 Fe2 C13 65.3(2)
C2 Fe2 C17 156.6(2)
C3 Fe2 C17 93.7(3)
C14 Fe2 C17 65.3(3)
C16 Fe2 C17 39.4(2)
C15 Fe2 C17 65.2(2)
C13 Fe2 C17 38.4(2)
C2 Fe2 P1 88.21(16)
C3 Fe2 P1 90.24(16)
C14 Fe2 P1 106.92(17)
C16 Fe2 P1 153.50(17)
C15 Fe2 P1 145.4(2)
C13 Fe2 P1 92.55(15)
C17 Fe2 P1 114.12(16)
C5 Fe3 C7 102.1(2)
C5 Fe3 C6 100.1(3)
C7 Fe3 C6 89.6(2)
C5 Fe3 C4 95.7(2)
C7 Fe3 C4 84.3(2)
C6 Fe3 C4 163.9(2)
C5 Fe3 P1 102.58(16)
C7 Fe3 P1 154.83(17)
C6 Fe3 P1 90.75(15)
C4 Fe3 P1 88.56(14)
C5 Fe3 Fe1 133.01(18)
C7 Fe3 Fe1 104.00(17)
C6 Fe3 Fe1 118.31(16)
C4 Fe3 Fe1 49.66(14)
P1 Fe3 Fe1 54.39(3)
C18 P1 Fe1 115.42(15)
C18 P1 Fe3 111.97(15)
Fe1 P1 Fe3 70.33(4)
C18 P1 Fe2 110.33(15)
Fe1 P1 Fe2 122.40(5)
Fe3 P1 Fe2 121.19(5)
O1 C1 Fe1 173.2(4)
O2 C2 Fe2 177.0(5)
O3 C3 Fe2 175.0(5)
O4 C4 Fe3 143.1(4)
O4 C4 Fe1 133.1(4)
Fe3 C4 Fe1 83.49(18)
O5 C5 Fe3 176.4(5)
O6 C6 Fe3 172.3(5)
O7 C7 Fe3 179.2(6)
C9 C8 C12 108.6(7)
C9 C8 Fe1 71.6(4)
C12 C8 Fe1 70.7(3)
C9 C8 H8 125.7
C12 C8 H8 125.7
Fe1 C8 H8 123.6
C10 C9 C8 111.1(7)
C10 C9 Fe1 72.4(4)
C8 C9 Fe1 70.6(4)
C10 C9 H9 124.5
C8 C9 H9 124.5
Fe1 C9 H9 124.2
C9 C10 C11 107.1(6)
C9 C10 Fe1 70.7(4)
C11 C10 Fe1 69.1(4)
C9 C10 H10 126.4
C11 C10 H10 126.4
Fe1 C10 H10 125.3
C10 C11 C12 106.7(7)
C10 C11 Fe1 71.6(4)
C12 C11 Fe1 69.9(3)
C10 C11 H11 126.7
C12 C11 H11 126.7
Fe1 C11 H11 123.5
C8 C12 C11 106.5(7)
C8 C12 Fe1 70.9(4)
C11 C12 Fe1 70.2(3)
C8 C12 H12 126.7
C11 C12 H12 126.7
Fe1 C12 H12 123.9
C17 C13 C14 108.7(5)
C17 C13 Fe2 70.8(3)
C14 C13 Fe2 70.3(3)
C17 C13 H13 125.7
C14 C13 H13 125.7
Fe2 C13 H13 124.8
C13 C14 C15 107.2(5)
C13 C14 Fe2 70.6(3)
C15 C14 Fe2 70.5(3)
C13 C14 H14 126.4
C15 C14 H14 126.4
Fe2 C14 H14 124.1
C16 C15 C14 108.4(5)
C16 C15 Fe2 70.6(3)
C14 C15 Fe2 70.2(3)
C16 C15 H15 125.8
C14 C15 H15 125.8
Fe2 C15 H15 125
C15 C16 C17 107.7(5)
C15 C16 Fe2 70.7(3)
C17 C16 Fe2 70.4(3)
C15 C16 H16 126.2
C17 C16 H16 126.2
Fe2 C16 H16 124.3
C13 C17 C16 108.1(6)
C13 C17 Fe2 70.7(3)
C16 C17 Fe2 70.2(3)
C13 C17 H17 126
C16 C17 H17 126
Fe2 C17 H17 124.7
C23 C18 C19 109.3(4)
C23 C18 P1 114.0(3)
C19 C18 P1 115.7(3)
C23 C18 H18 105.6
C19 C18 H18 105.6
P1 C18 H18 105.6
C18 C19 C20 110.6(4)
C18 C19 H19A 109.5
C20 C19 H19A 109.5
C18 C19 H19B 109.5
C20 C19 H19B 109.5
H19A C19 H19B 108.1
C21 C20 C19 110.7(5)
C21 C20 H20A 109.5
C19 C20 H20A 109.5
C21 C20 H20B 109.5
C19 C20 H20B 109.5
H20A C20 H20B 108.1
C20 C21 C22 111.6(5)
C20 C21 H21A 109.3
C22 C21 H21A 109.3
C20 C21 H21B 109.3
C22 C21 H21B 109.3
H21A C21 H21B 108
C21 C22 C23 111.4(5)
C21 C22 H22A 109.4
C23 C22 H22A 109.4
C21 C22 H22B 109.4
C23 C22 H22B 109.4
H22A C22 H22B 108
C18 C23 C22 110.3(4)
C18 C23 H23A 109.6
C22 C23 H23A 109.6
C18 C23 H23B 109.6
C22 C23 H23B 109.6
H23A C23 H23B 108.1

loop_
_geom_bond_atom_site_label_1
_geom_bond_atom_site_label_2
_geom_bond_distance
Fe1 C1 1.741(5)
Fe1 C4 2.002(5)
Fe1 C12 2.090(5)
Fe1 C8 2.093(5)
Fe1 C11 2.094(6)
Fe1 C9 2.106(6)
Fe1 C10 2.127(6)
Fe1 P1 2.2528(11)
Fe1 Fe3 2.6092(9)
Fe2 C2 1.769(5)
Fe2 C3 1.772(6)
Fe2 C14 2.106(5)
Fe2 C16 2.109(5)
Fe2 C15 2.110(5)
Fe2 C13 2.110(5)
Fe2 C17 2.111(5)
Fe2 P1 2.3215(11)
Fe3 C5 1.766(5)
Fe3 C7 1.793(5)
Fe3 C6 1.800(5)
Fe3 C4 1.916(5)
Fe3 P1 2.2774(12)
P1 C18 1.877(4)
O1 C1 1.164(6)
O2 C2 1.135(6)
O3 C3 1.138(6)
O4 C4 1.181(6)
O5 C5 1.152(6)
O6 C6 1.151(6)
O7 C7 1.141(6)
C8 C9 1.360(12)
C8 C12 1.379(11)
C8 H8 0.93
C9 C10 1.341(12)
C9 H9 0.93
C10 C11 1.418(11)
C10 H10 0.93
C11 C12 1.429(11)
C11 H11 0.93
C12 H12 0.93
C13 C17 1.389(9)
C13 C14 1.412(8)
C13 H13 0.93
C14 C15 1.418(9)
C14 H14 0.93
C15 C16 1.396(9)
C15 H15 0.93
C16 C17 1.422(8)
C16 H16 0.93
C17 H17 0.93
C18 C23 1.522(6)
C18 C19 1.533(6)
C18 H18 0.98
C19 C20 1.540(7)
C19 H19A 0.97
C19 H19B 0.97
C20 C21 1.495(9)
C20 H20A 0.97
C20 H20B 0.97
C21 C22 1.517(9)
C21 H21A 0.97
C21 H21B 0.97
C22 C23 1.541(7)
C22 H22A 0.97
C22 H22B 0.97
C23 H23A 0.97
C23 H23B 0.97
